data_2214030
loop_
_publ_author_name
'S\'anchez Perucha, Alejandro'
'Bolte, Michael'

_publ_section_title
;
 (\h^5^-Cyclopentadienyl)(\h^6^-mesitylenyl)iron(II)
 hexafluorophosphate chloroform solvate
;
_journal_coeditor_code AT2319
_journal_issue 7
_journal_name_full 'Acta Crystallographica Section E'
_journal_page_first m1897
_journal_page_last m1897
_journal_paper_doi 10.1107/S1600536807026827
_journal_volume 63
_journal_year 2007
_chemical_formula_iupac '[Fe (C5 H5) (C9 H12)] P F6 , C H Cl3'
_chemical_formula_moiety '[Fe (C5 H5) (C9 H12)] + P F6 - , C H Cl3'
_chemical_formula_sum 'C15 H18 Cl3 F6 Fe P'
_chemical_formula_weight 505.46
_chemical_name_systematic
;
\h^5^-Cyclopentadienyl-\h^6^-mesitylenyl-iron(III) hexafluoridophosphate
chloroform solvate
;
_space_group_IT_number 186
_symmetry_cell_setting hexagonal
_symmetry_space_group_name_Hall 'P 6c -2c'
_symmetry_space_group_name_H-M 'P 63 m c'
_atom_sites_solution_hydrogens geom
_atom_sites_solution_primary direct
_atom_sites_solution_secondary difmap
_audit_creation_method SHELXL97
_cell_angle_alpha 90.00
_cell_angle_beta 90.00
_cell_angle_gamma 120.00
_cell_formula_units_Z 2
_cell_length_a 9.3640(11)
_cell_length_b 9.3640(11)
_cell_length_c 13.3018(19)
_cell_measurement_reflns_used 4866
_cell_measurement_temperature 173(2)
_cell_measurement_theta_max 25.7
_cell_measurement_theta_min 4.1
_cell_volume 1010.1(2)
_computing_cell_refinement X-AREA
_computing_data_collection 'X-AREA (Stoe & Cie, 2001)'
_computing_data_reduction X-AREA
_computing_molecular_graphics 'XP in SHELXTL-Plus (Sheldrick, 1991)'
_computing_publication_material SHELXL97
_computing_structure_refinement 'SHELXL97 (Sheldrick, 1997)'
_computing_structure_solution 'SHELXS97 (Sheldrick, 1990)'
_diffrn_ambient_temperature 173(2)
_diffrn_measured_fraction_theta_full 0.992
_diffrn_measured_fraction_theta_max 0.987
_diffrn_measurement_device_type 'Stoe IPDS II two-circle'
_diffrn_measurement_method \w
_diffrn_radiation_monochromator graphite
_diffrn_radiation_source 'fine-focus sealed tube'
_diffrn_radiation_type MoK\a
_diffrn_radiation_wavelength 0.71073
_diffrn_reflns_av_R_equivalents 0.0232
_diffrn_reflns_av_sigmaI/netI 0.0129
_diffrn_reflns_limit_h_max 11
_diffrn_reflns_limit_h_min -11
_diffrn_reflns_limit_k_max 11
_diffrn_reflns_limit_k_min -11
_diffrn_reflns_limit_l_max 16
_diffrn_reflns_limit_l_min -14
_diffrn_reflns_number 4236
_diffrn_reflns_theta_full 25.00
_diffrn_reflns_theta_max 25.57
_diffrn_reflns_theta_min 3.96
_diffrn_standards_number 0
_exptl_absorpt_coefficient_mu 1.272
_exptl_absorpt_correction_T_max 0.7760
_exptl_absorpt_correction_T_min 0.6643
_exptl_absorpt_correction_type multi-scan
_exptl_absorpt_process_details '(MULABS; Spek, 2003; Blessing, 1995)'
_exptl_crystal_colour yellow
_exptl_crystal_density_diffrn 1.662
_exptl_crystal_density_method 'not measured'
_exptl_crystal_description block
_exptl_crystal_F_000 508
_exptl_crystal_size_max 0.35
_exptl_crystal_size_mid 0.33
_exptl_crystal_size_min 0.21
_refine_diff_density_max 0.425
_refine_diff_density_min -0.264
_refine_ls_abs_structure_details 'Flack (1983), with 332 Friedel pairs'
_refine_ls_abs_structure_Flack 0.02(5)
_refine_ls_extinction_coef 0.021(5)
_refine_ls_extinction_expression Fc^*^=kFc[1+0.001xFc^2^\l^3^/sin(2\q)]^-1/4^
_refine_ls_extinction_method 'SHELXL97 (Sheldrick, 1997)'
_refine_ls_goodness_of_fit_ref 1.125
_refine_ls_hydrogen_treatment constr
_refine_ls_matrix_type full
_refine_ls_number_parameters 62
_refine_ls_number_reflns 726
_refine_ls_number_restraints 1
_refine_ls_restrained_S_all 1.125
_refine_ls_R_factor_all 0.0363
_refine_ls_R_factor_gt 0.0357
_refine_ls_shift/su_max 0.000
_refine_ls_shift/su_mean 0.000
_refine_ls_structure_factor_coef Fsqd
_refine_ls_weighting_details 'calc w = 1/[\s^2^(Fo^2^)+(0.0697P)^2^+0.3969P] where P=(Fo^2^+2Fc^2^)/3'
_refine_ls_weighting_scheme calc
_refine_ls_wR_factor_gt 0.0987
_refine_ls_wR_factor_ref 0.0996
_reflns_number_gt 711
_reflns_number_total 726
_reflns_threshold_expression I>2\s(I)
_cod_data_source_file at2319.cif
_cod_data_source_block I
_cod_database_code 2214030
_cod_database_fobs_code 2214030

loop_
_symmetry_equiv_pos_as_xyz
'x, y, z'
'-y, x-y, z'
'-x+y, -x, z'
'-x, -y, z+1/2'
'y, -x+y, z+1/2'
'x-y, x, z+1/2'
'-y, -x, z'
'-x+y, y, z'
'x, x-y, z'
'y, x, z+1/2'
'x-y, -y, z+1/2'
'-x, -x+y, z+1/2'

loop_
_atom_site_type_symbol
_atom_site_label
_atom_site_fract_x
_atom_site_fract_y
_atom_site_fract_z
_atom_site_U_iso_or_equiv
_atom_site_adp_type
_atom_site_calc_flag
_atom_site_refinement_flags
_atom_site_occupancy
Fe Fe1 0.0000 0.0000 0.02847(8) 0.0288(3) Uani d S 1
C C1 -0.0886(3) 0.0886(3) 0.1437(3) 0.0403(12) Uani d S 1
C C2 -0.1726(6) -0.0863(3) 0.1437(3) 0.0402(12) Uani d S 1
H H2 -0.2897 -0.1449 0.1437 0.048 Uiso calc SR 1
C C3 -0.1813(3) 0.1813(3) 0.1387(5) 0.0569(13) Uani d S 1
H H3A -0.2044 0.2044 0.2052 0.085 Uiso d SR 1
H H3B -0.1156 0.2831 0.1033 0.085 Uiso d R 1
C C4 0.0681(9) 0.1362(19) -0.1027(15) 0.080(10) Uani d SP 0.56
H H4 0.1267 0.2533 -0.1048 0.096 Uiso d SPR 0.56
C C4' 0.1380(14) 0.0137(13) -0.0959(6) 0.049(3) Uani d P 0.56
H H4' 0.2481 0.0339 -0.0948 0.059 Uiso d PR 0.56
P P1 0.6667 0.3333 0.47038(15) 0.0319(4) Uani d S 1
F F1 0.5906(3) 0.1813(7) 0.5415(6) 0.140(3) Uani d S 1
F F2 0.7417(3) 0.2583(3) 0.3980(5) 0.138(2) Uani d S 1
C C5 0.3333 0.6667 0.2813(8) 0.0444(17) Uani d S 1
H H5 0.3333 0.6667 0.2061 0.053 Uiso calc SR 1
Cl Cl1 0.43613(9) 0.56387(9) 0.32191(18) 0.0737(5) Uani d S 1

loop_
_atom_site_aniso_label
_atom_site_aniso_U_11
_atom_site_aniso_U_22
_atom_site_aniso_U_33
_atom_site_aniso_U_12
_atom_site_aniso_U_13
_atom_site_aniso_U_23
Fe1 0.0348(4) 0.0348(4) 0.0170(5) 0.01738(19) 0.000 0.000
C1 0.052(2) 0.052(2) 0.025(2) 0.031(2) 0.0023(9) -0.0023(9)
C2 0.039(3) 0.050(2) 0.027(2) 0.0196(13) 0.0036(18) 0.0018(9)
C3 0.062(3) 0.062(3) 0.060(3) 0.042(3) 0.0068(12) -0.0068(12)
C4 0.14(2) 0.042(7) 0.029(7) 0.021(3) 0.006(3) 0.011(5)
C4' 0.051(5) 0.071(7) 0.018(3) 0.024(5) 0.012(3) -0.009(4)
P1 0.0294(5) 0.0294(5) 0.0369(9) 0.0147(3) 0.000 0.000
F1 0.187(6) 0.067(3) 0.126(5) 0.0334(15) 0.0249(18) 0.050(4)
F2 0.187(5) 0.187(5) 0.119(5) 0.154(6) 0.0232(14) -0.0232(14)
C5 0.039(2) 0.039(2) 0.055(4) 0.0194(12) 0.000 0.000
Cl1 0.0620(7) 0.0620(7) 0.1108(13) 0.0411(7) -0.0044(4) 0.0044(4)

loop_
_atom_type_symbol
_atom_type_description
_atom_type_scat_dispersion_real
_atom_type_scat_dispersion_imag
_atom_type_scat_source
C C 0.0033 0.0016 'International Tables Vol C Tables 4.2.6.8 and 6.1.1.4'
H H 0.0000 0.0000 'International Tables Vol C Tables 4.2.6.8 and 6.1.1.4'
Cl Cl 0.1484 0.1585 'International Tables Vol C Tables 4.2.6.8 and 6.1.1.4'
F F 0.0171 0.0103 'International Tables Vol C Tables 4.2.6.8 and 6.1.1.4'
Fe Fe 0.3463 0.8444 'International Tables Vol C Tables 4.2.6.8 and 6.1.1.4'
P P 0.1023 0.0942 'International Tables Vol C Tables 4.2.6.8 and 6.1.1.4'

loop_
_geom_angle_atom_site_label_1
_geom_angle_atom_site_label_2
_geom_angle_atom_site_label_3
_geom_angle_site_symmetry_1
_geom_angle_site_symmetry_3
_geom_angle
C4' Fe1 C2 . 3 123.8(3)
C4' Fe1 C2 8 3 123.8(3)
C4' Fe1 C2 9 3 105.2(3)
C4' Fe1 C2 3 3 163.3(3)
C4' Fe1 C2 7 3 163.3(3)
C4' Fe1 C2 2 3 105.2(3)
C4 Fe1 C2 3 3 143.54(12)
C4 Fe1 C2 . 3 105.3(5)
C4 Fe1 C2 2 3 143.54(12)
C4' Fe1 C2 . . 163.3(3)
C4' Fe1 C2 8 . 105.2(3)
C4' Fe1 C2 9 . 163.3(3)
C4' Fe1 C2 3 . 105.2(3)
C4' Fe1 C2 7 . 123.8(3)
C4' Fe1 C2 2 . 123.8(3)
C4 Fe1 C2 3 . 143.54(12)
C4 Fe1 C2 . . 143.54(12)
C4 Fe1 C2 2 . 105.3(5)
C2 Fe1 C2 3 . 71.5(2)
C4' Fe1 C2 . 2 105.2(3)
C4' Fe1 C2 8 2 163.3(3)
C4' Fe1 C2 9 2 123.8(3)
C4' Fe1 C2 3 2 123.8(3)
C4' Fe1 C2 7 2 105.2(3)
C4' Fe1 C2 2 2 163.3(3)
C4 Fe1 C2 3 2 105.3(5)
C4 Fe1 C2 . 2 143.54(12)
C4 Fe1 C2 2 2 143.54(12)
C2 Fe1 C2 3 2 71.5(2)
C2 Fe1 C2 . 2 71.5(2)
C2 C1 C2 . 3 117.4(4)
C2 C1 C3 . . 121.3(2)
C2 C1 C3 3 . 121.3(2)
C2 C1 Fe1 . . 69.2(2)
C2 C1 Fe1 3 . 69.2(2)
C3 C1 Fe1 . . 130.7(4)
C1 C2 C1 2 . 122.6(4)
C1 C2 Fe1 2 . 71.1(2)
C1 C2 Fe1 . . 71.1(2)
C1 C2 H2 2 . 118.7
C1 C2 H2 . . 118.7
Fe1 C2 H2 . . 132.4
C1 C3 H3A . . 110.5
C1 C3 H3B . . 109.0
H3A C3 H3B . . 109.4
C4' C4 C4' 9 8 132(2)
C4' C4 C4' 2 . 132(2)
C4' C4 C4' 8 . 101.8(13)
C4' C4 C4 2 3 112.1(18)
C4' C4 C4 9 2 112.1(18)
C4' C4 H4 9 . 97.8
C4' C4 H4 2 . 97.8
C4' C4 H4 8 . 129.0
C4' C4 H4 . . 129.0
Fe1 C4 H4 . . 124.0
C4 C4' C4' 3 9 127.3(18)
C4' C4' C4' 9 7 119.998(3)
C4 C4' C4 3 . 106(2)
C4 C4' H4' 3 . 122.1
C4' C4' H4' 9 . 110.1
Fe1 C4' H4' . . 125.7
F2 P1 F2 3_665 . 85.5(4)
F2 P1 F2 3_665 2_655 85.5(4)
F2 P1 F2 . 2_655 85.5(4)
F2 P1 F1 3_665 2_655 179.2(4)
F2 P1 F1 . 2_655 93.8(3)
F2 P1 F1 2_655 2_655 93.8(3)
F2 P1 F1 3_665 3_665 93.8(3)
F2 P1 F1 . 3_665 179.2(4)
F2 P1 F1 2_655 3_665 93.8(3)
F1 P1 F1 2_655 3_665 86.8(4)
F2 P1 F1 3_665 . 93.8(3)
F2 P1 F1 . . 93.8(3)
F2 P1 F1 2_655 . 179.2(5)
F1 P1 F1 2_655 . 86.8(4)
F1 P1 F1 3_665 . 86.8(4)
Cl1 C5 Cl1 3_565 2_665 110.9(3)
Cl1 C5 Cl1 3_565 . 110.9(3)
Cl1 C5 Cl1 2_665 . 110.9(3)
Cl1 C5 H5 3_565 . 108.0
Cl1 C5 H5 2_665 . 108.0
Cl1 C5 H5 . . 108.0

loop_
_geom_bond_atom_site_label_1
_geom_bond_atom_site_label_2
_geom_bond_site_symmetry_2
_geom_bond_distance
Fe1 C4' . 2.063(9)
Fe1 C4' 8 2.063(9)
Fe1 C4' 9 2.063(9)
Fe1 C4' 3 2.063(9)
Fe1 C4' 7 2.063(9)
Fe1 C4' 2 2.063(9)
Fe1 C4 3 2.065(19)
Fe1 C4 . 2.065(19)
Fe1 C4 2 2.065(19)
Fe1 C2 3 2.076(5)
Fe1 C2 . 2.076(5)
Fe1 C2 2 2.076(5)
C1 C2 . 1.419(4)
C1 C2 3 1.419(4)
C1 C3 . 1.505(7)
C2 C1 2 1.419(4)
C2 H2 . 0.9500
C3 H3A . 0.9600
C3 H3B . 0.9608
C4 C4' 8 1.583(9)
C4 C4' . 1.583(9)
C4 H4 . 0.9501
C4' C4' 7 1.42(2)
C4' H4' . 0.9500
P1 F2 3_665 1.552(5)
P1 F2 . 1.552(5)
P1 F2 2_655 1.552(5)
P1 F1 2_655 1.554(5)
P1 F1 3_665 1.554(5)
P1 F1 . 1.554(5)
C5 Cl1 3_565 1.753(4)
C5 Cl1 2_665 1.753(4)
C5 Cl1 . 1.753(4)
C5 H5 . 1.0000

loop_
_geom_torsion_atom_site_label_1
_geom_torsion_atom_site_label_2
_geom_torsion_atom_site_label_3
_geom_torsion_atom_site_label_4
_geom_torsion_site_symmetry_1
_geom_torsion_site_symmetry_4
_geom_torsion
C4' Fe1 C1 C2 . . 174.8(8)
C4' Fe1 C1 C2 8 . 99.0(3)
C4' Fe1 C1 C2 9 . 163.4(4)
C4' Fe1 C1 C2 3 . 64.5(4)
C4' Fe1 C1 C2 7 . 53.0(8)
C4' Fe1 C1 C2 2 . 128.8(4)
C4 Fe1 C1 C2 3 . 113.9(2)
C4 Fe1 C1 C2 . . 144.9(4)
C4 Fe1 C1 C2 2 . 83.0(4)
C2 Fe1 C1 C2 3 . -132.1(4)
C2 Fe1 C1 C2 2 . -66.1(2)
C4' Fe1 C1 C2 . 3 -53.0(8)
C4' Fe1 C1 C2 8 3 -128.8(4)
C4' Fe1 C1 C2 9 3 -64.5(4)
C4' Fe1 C1 C2 3 3 -163.4(4)
C4' Fe1 C1 C2 7 3 -174.8(8)
C4' Fe1 C1 C2 2 3 -99.0(3)
C4 Fe1 C1 C2 3 3 -113.9(2)
C4 Fe1 C1 C2 . 3 -83.0(4)
C4 Fe1 C1 C2 2 3 -144.9(4)
C2 Fe1 C1 C2 . 3 132.1(4)
C2 Fe1 C1 C2 2 3 66.1(2)
C4' Fe1 C1 C3 . . 60.9(8)
C4' Fe1 C1 C3 8 . -14.9(3)
C4' Fe1 C1 C3 9 . 49.5(4)
C4' Fe1 C1 C3 3 . -49.5(4)
C4' Fe1 C1 C3 7 . -60.9(8)
C4' Fe1 C1 C3 2 . 14.9(3)
C4 Fe1 C1 C3 3 . -0.002(2)
C4 Fe1 C1 C3 . . 30.9(3)
C4 Fe1 C1 C3 2 . -30.9(3)
C2 Fe1 C1 C3 3 . 113.9(2)
C2 Fe1 C1 C3 . . -113.9(2)
C2 Fe1 C1 C3 2 . 180.0
C2 C1 C2 C1 3 2 -0.1(7)
C3 C1 C2 C1 . 2 177.0(4)
Fe1 C1 C2 C1 . 2 51.3(4)
C2 C1 C2 Fe1 3 . -51.3(4)
C3 C1 C2 Fe1 . . 125.8(4)
C4' Fe1 C2 C1 . 2 51.1(11)
C4' Fe1 C2 C1 8 2 132.9(3)
C4' Fe1 C2 C1 9 2 172.9(11)
C4' Fe1 C2 C1 3 2 91.1(4)
C4' Fe1 C2 C1 7 2 66.2(4)
C4' Fe1 C2 C1 2 2 157.7(4)
C4 Fe1 C2 C1 3 2 60.8(8)
C4 Fe1 C2 C1 . 2 163.2(8)
C4 Fe1 C2 C1 2 2 112.0(2)
C2 Fe1 C2 C1 3 2 -106.02(18)
C2 Fe1 C2 C1 2 2 -30.0(2)
C4' Fe1 C2 C1 . . -172.9(11)
C4' Fe1 C2 C1 8 . -91.1(4)
C4' Fe1 C2 C1 9 . -51.1(11)
C4' Fe1 C2 C1 3 . -132.9(3)
C4' Fe1 C2 C1 7 . -157.7(4)
C4' Fe1 C2 C1 2 . -66.2(4)
C4 Fe1 C2 C1 3 . -163.2(8)
C4 Fe1 C2 C1 . . -60.8(8)
C4 Fe1 C2 C1 2 . -112.0(2)
C2 Fe1 C2 C1 3 . 30.0(2)
C2 Fe1 C2 C1 2 . 106.02(18)
C4' Fe1 C4 C4' . 9 -30.1(14)
C4' Fe1 C4 C4' 8 9 -145(2)
C4' Fe1 C4 C4' 3 9 -103(2)
C4' Fe1 C4 C4' 7 9 -71.6(16)
C4' Fe1 C4 C4' 2 9 -175(4)
C4 Fe1 C4 C4' 3 9 -53(2)
C4 Fe1 C4 C4' 2 9 -121.7(17)
C2 Fe1 C4 C4' 3 9 92.6(19)
C2 Fe1 C4 C4' . 9 171.9(13)
C2 Fe1 C4 C4' 2 9 13(2)
C4' Fe1 C4 C4' . 2 145(2)
C4' Fe1 C4 C4' 8 2 30.1(14)
C4' Fe1 C4 C4' 9 2 175(4)
C4' Fe1 C4 C4' 3 2 71.6(16)
C4' Fe1 C4 C4' 7 2 103(2)
C4 Fe1 C4 C4' 3 2 121.7(17)
C4 Fe1 C4 C4' 2 2 53(2)
C2 Fe1 C4 C4' 3 2 -92.6(19)
C2 Fe1 C4 C4' . 2 -13(2)
C2 Fe1 C4 C4' 2 2 -171.9(13)
C4' Fe1 C4 C4' . 8 114.4(12)
C4' Fe1 C4 C4' 9 8 145(2)
C4' Fe1 C4 C4' 3 8 41.4(6)
C4' Fe1 C4 C4' 7 8 73.0(7)
C4' Fe1 C4 C4' 2 8 -30.1(14)
C4 Fe1 C4 C4' 3 8 91.6(5)
C4 Fe1 C4 C4' 2 8 22.9(7)
C2 Fe1 C4 C4' 3 8 -122.8(6)
C2 Fe1 C4 C4' . 8 -43.5(11)
C2 Fe1 C4 C4' 2 8 157.9(5)
C4' Fe1 C4 C4' 8 . -114.4(12)
C4' Fe1 C4 C4' 9 . 30.1(14)
C4' Fe1 C4 C4' 3 . -73.0(7)
C4' Fe1 C4 C4' 7 . -41.4(6)
C4' Fe1 C4 C4' 2 . -145(2)
C4 Fe1 C4 C4' 3 . -22.9(7)
C4 Fe1 C4 C4' 2 . -91.6(5)
C2 Fe1 C4 C4' 3 . 122.8(6)
C2 Fe1 C4 C4' . . -157.9(5)
C2 Fe1 C4 C4' 2 . 43.5(11)
C4' Fe1 C4 C4 . 3 22.9(7)
C4' Fe1 C4 C4 8 3 -91.6(5)
C4' Fe1 C4 C4 9 3 53(2)
C4' Fe1 C4 C4 3 3 -50.2(3)
C4' Fe1 C4 C4 7 3 -18.5(4)
C4' Fe1 C4 C4 2 3 -121.7(17)
C4 Fe1 C4 C4 2 3 -68.7(3)
C2 Fe1 C4 C4 3 3 145.65(14)
C2 Fe1 C4 C4 . 3 -135.0(8)
C2 Fe1 C4 C4 2 3 66.3(5)
C4' Fe1 C4 C4 . 2 91.6(5)
C4' Fe1 C4 C4 8 2 -22.9(7)
C4' Fe1 C4 C4 9 2 121.7(17)
C4' Fe1 C4 C4 3 2 18.5(4)
C4' Fe1 C4 C4 7 2 50.2(3)
C4' Fe1 C4 C4 2 2 -53(2)
C4 Fe1 C4 C4 3 2 68.7(3)
C2 Fe1 C4 C4 3 2 -145.65(14)
C2 Fe1 C4 C4 . 2 -66.3(5)
C2 Fe1 C4 C4 2 2 135.0(8)
C4' C4 C4' C4 9 3 180.003(2)
C4' C4 C4' C4 2 3 21(6)
C4' C4 C4' C4 8 3 13(4)
C4 C4 C4' C4 2 3 8(2)
Fe1 C4 C4' C4 . 3 72(3)
C4' C4 C4' C4' 2 9 -159(6)
C4' C4 C4' C4' 8 9 -167(4)
C4 C4 C4' C4' 3 9 179.997(2)
C4 C4 C4' C4' 2 9 -172(2)
Fe1 C4 C4' C4' . 9 -108(3)
C4' C4 C4' C4' 9 7 172(2)
C4' C4 C4' C4' 2 7 13(4)
C4' C4 C4' C4' 8 7 4.6(13)
C4 C4 C4' C4' 3 7 -8(2)
C4 C4 C4' C4' 2 7 0.0
Fe1 C4 C4' C4' . 7 63.7(3)
C4' C4 C4' Fe1 9 . 108(3)
C4' C4 C4' Fe1 2 . -50(4)
C4' C4 C4' Fe1 8 . -59.2(10)
C4 C4 C4' Fe1 3 . -72(3)
C4 C4 C4' Fe1 2 . -63.7(3)
C4' Fe1 C4' C4 8 3 -70(2)
C4' Fe1 C4' C4 9 3 -133.0(19)
C4' Fe1 C4' C4 3 3 -27.6(18)
C4' Fe1 C4' C4 7 3 -3(2)
C4' Fe1 C4' C4 2 3 -99.1(17)
C4 Fe1 C4' C4 . 3 -112(2)
C4 Fe1 C4' C4 2 3 -49.2(17)
C2 Fe1 C4' C4 3 3 170.5(17)
C2 Fe1 C4' C4 . 3 17(3)
C2 Fe1 C4' C4 2 3 92.9(19)
C4' Fe1 C4' C4' 8 9 63.21(18)
C4' Fe1 C4' C4' 3 9 105.4(4)
C4' Fe1 C4' C4' 7 9 130.19(16)
C4' Fe1 C4' C4' 2 9 33.9(4)
C4 Fe1 C4' C4' 3 9 133.0(19)
C4 Fe1 C4' C4' . 9 20.8(7)
C4 Fe1 C4' C4' 2 9 83.7(2)
C2 Fe1 C4' C4' 3 9 -56.5(2)
C2 Fe1 C4' C4' . 9 149.8(11)
C2 Fe1 C4' C4' 2 9 -134.09(14)
C4' Fe1 C4' C4' 8 7 -66.98(19)
C4' Fe1 C4' C4' 9 7 -130.19(16)
C4' Fe1 C4' C4' 3 7 -24.8(4)
C4' Fe1 C4' C4' 2 7 -96.3(5)
C4 Fe1 C4' C4' 3 7 3(2)
C4 Fe1 C4' C4' . 7 -109.3(6)
C4 Fe1 C4' C4' 2 7 -46.4(3)
C2 Fe1 C4' C4' 3 7 173.3(3)
C2 Fe1 C4' C4' . 7 19.7(10)
C2 Fe1 C4' C4' 2 7 95.72(14)
C4' Fe1 C4' C4 8 . 42.4(7)
C4' Fe1 C4' C4 9 . -20.8(7)
C4' Fe1 C4' C4 3 . 84.6(7)
C4' Fe1 C4' C4 7 . 109.3(6)
C4' Fe1 C4' C4 2 . 13.0(8)
C4 Fe1 C4' C4 3 . 112(2)
C4 Fe1 C4' C4 2 . 62.9(8)
C2 Fe1 C4' C4 3 . -77.3(8)
C2 Fe1 C4' C4 . . 129.0(8)
C2 Fe1 C4' C4 2 . -154.9(6)
